data_2023329
loop_
_publ_author_name
'Madhan, S.'
'NizamMohideen, M.'
'Pavunkumar, Vinayagam'
'MohanaKrishnan, Arasambattu K.'

_publ_section_title
;
 The crystal structures determination and Hirshfeld surface analysis of
 N-(4-bromo-3-methoxyphenyl)- and
 N-{[3-bromo-1-(phenylsulfonyl)-1H-indol-2-yl]methyl}- derivatives of
 N-{[3-bromo-1-(phenylsulfonyl)-1H-indol-2-yl]methyl}benzenesulfonamide
;
_journal_coeditor_code NU2007
_journal_issue 11
_journal_name_full 'Acta Crystallographica Section E Crystallographic Communications'
_journal_page_first 1110
_journal_page_last 1117
_journal_paper_doi 10.1107/S2056989024009587
_journal_volume 80
_journal_year 2024
_chemical_formula_iupac 'C36 H27 Br2 N3 O6 S3'
_chemical_formula_moiety 'C36 H27 Br2 N3 O6 S3'
_chemical_formula_sum 'C36 H27 Br2 N3 O6 S3'
_chemical_formula_weight 853.60
_chemical_name_systematic
<i>N</i>,<i>N</i>-Bis{[3-bromo-1-(phenylsulfonyl)-1<i>H</i>-indol-2-yl]methyl}benzenesulfonamide
_space_group_crystal_system monoclinic
_space_group_IT_number 14
_space_group_name_Hall '-P 2yn'
_space_group_name_H-M_alt 'P 1 21/n 1'
_atom_sites_solution_hydrogens geom
_audit_creation_method SHELXL-2019/3
_cell_angle_alpha 90
_cell_angle_beta 104.550(2)
_cell_angle_gamma 90
_cell_formula_units_Z 4
_cell_length_a 8.2664(4)
_cell_length_b 34.7886(18)
_cell_length_c 12.5972(6)
_cell_measurement_reflns_used 73921
_cell_measurement_temperature 303(2)
_cell_measurement_theta_max 24.995
_cell_measurement_theta_min 1.405
_cell_volume 3506.5(3)
_computing_cell_refinement
;
SAINT (Bruker, 2016)
;
_computing_data_collection
;
APEX2 (Bruker, 2016)
;
_computing_data_reduction
;
SAINT (Bruker, 2016)
;
_computing_molecular_graphics
;
ORTEP-3 for Windows (Farrugia, 2012) and Mercury (Macrae <i>et al.</i>,
2020)
;
_computing_publication_material
;
WinGX (Farrugia, 2012), pubCIF (Westrip, 2010) and PLATON (Spek,
2020)
;
_computing_structure_refinement
;
<i>SHELXL2019/2</i> (Sheldrick, 2015b)
;
_computing_structure_solution
;
<i>SHELXT2018/2</i> (Sheldrick, 2015a)
;
_diffrn_ambient_temperature 303(2)
_diffrn_measured_fraction_theta_full 0.998
_diffrn_measured_fraction_theta_max 0.994
_diffrn_measurement_device_type 'Bruker D8 Venture Diffractometer'
_diffrn_measurement_method '\w and \f scans'
_diffrn_radiation_type MoK\a
_diffrn_radiation_wavelength 0.71073
_diffrn_reflns_av_R_equivalents 0.0709
_diffrn_reflns_av_unetI/netI 0.0345
_diffrn_reflns_limit_h_max 9
_diffrn_reflns_limit_h_min -9
_diffrn_reflns_limit_k_max 41
_diffrn_reflns_limit_k_min -41
_diffrn_reflns_limit_l_max 15
_diffrn_reflns_limit_l_min -15
_diffrn_reflns_number 73921
_diffrn_reflns_theta_full 25.000
_diffrn_reflns_theta_max 25.453
_diffrn_reflns_theta_min 2.671
_diffrn_source 'micro focus sealed tube'
_exptl_absorpt_coefficient_mu 2.542
_exptl_absorpt_correction_T_max 0.7452
_exptl_absorpt_correction_T_min 0.4912
_exptl_absorpt_correction_type multi-scan
_exptl_absorpt_process_details
;
(<i>SADABS</i>; Krause <i>et al.</i>,  2015)
;
_exptl_crystal_colour Colorless
_exptl_crystal_density_diffrn 1.617
_exptl_crystal_description Block
_exptl_crystal_F_000 1720
_exptl_crystal_size_max 0.290
_exptl_crystal_size_mid 0.190
_exptl_crystal_size_min 0.040
_refine_diff_density_max 0.458
_refine_diff_density_min -0.466
_refine_ls_extinction_method none
_refine_ls_goodness_of_fit_ref 1.118
_refine_ls_hydrogen_treatment constr
_refine_ls_matrix_type full
_refine_ls_number_parameters 451
_refine_ls_number_reflns 6434
_refine_ls_number_restraints 0
_refine_ls_restrained_S_all 1.118
_refine_ls_R_factor_all 0.0621
_refine_ls_R_factor_gt 0.0478
_refine_ls_shift/su_max 0.001
_refine_ls_shift/su_mean 0.000
_refine_ls_structure_factor_coef Fsqd
_refine_ls_weighting_details 'w=1/[\s^2^(Fo^2^)+(0.0397P)^2^+5.0983P] where P=(Fo^2^+2Fc^2^)/3'
_refine_ls_weighting_scheme calc
_refine_ls_wR_factor_gt 0.1133
_refine_ls_wR_factor_ref 0.1199
_reflns_number_gt 5196
_reflns_number_total 6434
_reflns_threshold_expression 'I > 2\s(I)'
_cod_data_source_file nu2007.cif
_cod_data_source_block II
_cod_original_sg_symbol_H-M 'P 21/n'
_cod_database_code 2023329
_shelx_space_group_comment
;
The symmetry employed for this shelxl refinement is uniquely defined
by the following loop, which should always be used as a source of
symmetry information in preference to the above space-group names.
They are only intended as comments.
;
_shelx_estimated_absorpt_t_min 0.526
_shelx_estimated_absorpt_t_max 0.905

loop_
_space_group_symop_operation_xyz
'x, y, z'
'-x+1/2, y+1/2, -z+1/2'
'-x, -y, -z'
'x-1/2, -y-1/2, z-1/2'

loop_
_atom_site_type_symbol
_atom_site_label
_atom_site_fract_x
_atom_site_fract_y
_atom_site_fract_z
_atom_site_U_iso_or_equiv
_atom_site_adp_type
_atom_site_calc_flag
_atom_site_occupancy
_atom_site_disorder_assembly
_atom_site_disorder_group
C C1 0.2266(5) 0.42112(11) 0.6112(3) 0.0474(10) Uani d 1 . .
C C2 0.2075(6) 0.45836(12) 0.5688(4) 0.0691(14) Uani d 1 . .
H H2 0.242319 0.465117 0.506636 0.083 Uiso calc 1 . .
C C3 0.1341(8) 0.48456(15) 0.6241(6) 0.090(2) Uani d 1 . .
H H3 0.119704 0.509708 0.598397 0.108 Uiso calc 1 . .
C C4 0.0814(7) 0.47499(17) 0.7155(6) 0.091(2) Uani d 1 . .
H H4 0.032049 0.493682 0.749854 0.109 Uiso calc 1 . .
C C5 0.1002(5) 0.43816(16) 0.7576(4) 0.0700(14) Uani d 1 . .
H H5 0.065741 0.431822 0.820239 0.084 Uiso calc 1 . .
C C6 0.1726(5) 0.41075(12) 0.7029(3) 0.0482(10) Uani d 1 . .
C C7 0.2180(5) 0.37117(11) 0.7239(3) 0.0432(9) Uani d 1 . .
C C8 0.2986(4) 0.35808(10) 0.6506(3) 0.0361(8) Uani d 1 . .
C C9 0.0542(5) 0.37495(11) 0.3929(3) 0.0431(9) Uani d 1 . .
C C10 -0.0441(6) 0.40600(13) 0.3488(3) 0.0568(11) Uani d 1 . .
H H10 0.004062 0.429860 0.343575 0.068 Uiso calc 1 . .
C C11 -0.2147(7) 0.40109(18) 0.3127(4) 0.0713(14) Uani d 1 . .
H H11 -0.282247 0.421807 0.283294 0.086 Uiso calc 1 . .
C C12 -0.2844(6) 0.36617(19) 0.3199(4) 0.0747(15) Uani d 1 . .
H H12 -0.399556 0.363131 0.295081 0.090 Uiso calc 1 . .
C C13 -0.1865(6) 0.33531(16) 0.3634(4) 0.0711(14) Uani d 1 . .
H H13 -0.235668 0.311493 0.367608 0.085 Uiso calc 1 . .
C C14 -0.0158(6) 0.33944(12) 0.4008(4) 0.0564(11) Uani d 1 . .
H H14 0.050914 0.318655 0.430778 0.068 Uiso calc 1 . .
C C15 0.3938(5) 0.32126(10) 0.6489(3) 0.0416(9) Uani d 1 . .
H H15A 0.315178 0.300654 0.621888 0.050 Uiso calc 1 . .
H H15B 0.464582 0.324063 0.598503 0.050 Uiso calc 1 . .
C C16 0.6415(5) 0.24696(10) 0.6959(3) 0.0429(9) Uani d 1 . .
C C17 0.8099(6) 0.24045(14) 0.7415(4) 0.0619(12) Uani d 1 . .
H H17 0.853833 0.242415 0.816857 0.074 Uiso calc 1 . .
C C18 0.9117(7) 0.23100(17) 0.6738(6) 0.0870(18) Uani d 1 . .
H H18 1.024933 0.226412 0.703439 0.104 Uiso calc 1 . .
C C19 0.8454(10) 0.22842(16) 0.5629(6) 0.091(2) Uani d 1 . .
H H19 0.914182 0.222430 0.517049 0.109 Uiso calc 1 . .
C C20 0.6786(10) 0.23460(17) 0.5192(4) 0.094(2) Uani d 1 . .
H H20 0.634731 0.232593 0.443842 0.113 Uiso calc 1 . .
C C21 0.5756(7) 0.24368(13) 0.5848(4) 0.0671(14) Uani d 1 . .
H H21 0.462055 0.247598 0.554608 0.081 Uiso calc 1 . .
C C22 0.6628(5) 0.33072(11) 0.7938(3) 0.0455(9) Uani d 1 . .
H H22A 0.717555 0.322827 0.868007 0.055 Uiso calc 1 . .
H H22B 0.732885 0.322749 0.746573 0.055 Uiso calc 1 . .
C C23 0.6489(4) 0.37330(11) 0.7907(3) 0.0390(8) Uani d 1 . .
C C24 0.6816(5) 0.39717(12) 0.7143(3) 0.0454(9) Uani d 1 . .
C C25 0.6421(5) 0.43593(12) 0.7368(3) 0.0462(9) Uani d 1 . .
C C26 0.6451(6) 0.47079(14) 0.6812(4) 0.0646(13) Uani d 1 . .
H H26 0.682286 0.471908 0.617395 0.078 Uiso calc 1 . .
C C27 0.5912(7) 0.50320(14) 0.7244(5) 0.0746(15) Uani d 1 . .
H H27 0.592151 0.526653 0.689090 0.090 Uiso calc 1 . .
C C28 0.5358(7) 0.50180(13) 0.8183(5) 0.0706(14) Uani d 1 . .
H H28 0.501929 0.524470 0.845424 0.085 Uiso calc 1 . .
C C29 0.5286(5) 0.46829(12) 0.8734(4) 0.0541(11) Uani d 1 . .
H H29 0.487987 0.467571 0.935870 0.065 Uiso calc 1 . .
C C30 0.5854(5) 0.43506(10) 0.8315(3) 0.0415(9) Uani d 1 . .
C C31 0.8482(5) 0.39173(12) 1.0480(3) 0.0443(9) Uani d 1 . .
C C32 0.9122(6) 0.42849(16) 1.0514(4) 0.0699(14) Uani d 1 . .
H H32 0.841943 0.449515 1.030325 0.084 Uiso calc 1 . .
C C33 1.0838(8) 0.4333(2) 1.0869(5) 0.094(2) Uani d 1 . .
H H33 1.130676 0.457639 1.088526 0.113 Uiso calc 1 . .
C C34 1.1843(7) 0.4018(3) 1.1197(5) 0.098(2) Uani d 1 . .
H H34 1.299428 0.405079 1.142745 0.117 Uiso calc 1 . .
C C35 1.1190(7) 0.3657(2) 1.1194(5) 0.0891(19) Uani d 1 . .
H H35 1.188587 0.344814 1.144262 0.107 Uiso calc 1 . .
C C36 0.9479(6) 0.36050(15) 1.0816(4) 0.0664(13) Uani d 1 . .
H H36 0.901555 0.336052 1.079059 0.080 Uiso calc 1 . .
N N1 0.3054(4) 0.38863(8) 0.5760(2) 0.0400(7) Uani d 1 . .
N N2 0.4990(4) 0.31064(8) 0.7588(2) 0.0389(7) Uani d 1 . .
N N3 0.5879(4) 0.39605(8) 0.8669(2) 0.0375(7) Uani d 1 . .
O O1 0.3214(4) 0.41488(10) 0.3958(3) 0.0727(9) Uani d 1 . .
O O2 0.3521(4) 0.34514(9) 0.4273(2) 0.0566(7) Uani d 1 . .
O O3 0.3523(4) 0.24801(9) 0.7430(3) 0.0728(10) Uani d 1 . .
O O4 0.6071(5) 0.25830(9) 0.8922(2) 0.0659(9) Uani d 1 . .
O O5 0.5475(4) 0.41314(9) 1.0495(2) 0.0549(7) Uani d 1 . .
O O6 0.5948(4) 0.34548(8) 1.0092(2) 0.0606(8) Uani d 1 . .
S S1 0.27243(13) 0.38060(3) 0.43993(8) 0.0467(2) Uani d 1 . .
S S2 0.51553(13) 0.26365(3) 0.78055(9) 0.0470(2) Uani d 1 . .
S S3 0.63083(12) 0.38513(3) 1.00122(8) 0.0416(2) Uani d 1 . .
Br Br1 0.74777(6) 0.38250(2) 0.58953(4) 0.07276(18) Uani d 1 . .
Br Br2 0.17344(7) 0.34427(2) 0.84137(4) 0.07746(19) Uani d 1 . .

loop_
_atom_site_aniso_label
_atom_site_aniso_U_11
_atom_site_aniso_U_22
_atom_site_aniso_U_33
_atom_site_aniso_U_12
_atom_site_aniso_U_13
_atom_site_aniso_U_23
C1 0.042(2) 0.038(2) 0.052(2) 0.0029(17) -0.0057(18) -0.0091(18)
C2 0.078(3) 0.040(2) 0.071(3) 0.008(2) -0.016(3) 0.001(2)
C3 0.091(4) 0.044(3) 0.110(5) 0.023(3) -0.022(4) -0.021(3)
C4 0.060(3) 0.073(4) 0.119(5) 0.031(3) -0.019(3) -0.050(4)
C5 0.045(3) 0.083(4) 0.076(3) 0.017(2) 0.004(2) -0.031(3)
C6 0.0325(19) 0.055(2) 0.052(2) 0.0094(17) 0.0005(17) -0.0170(19)
C7 0.036(2) 0.054(2) 0.038(2) 0.0044(17) 0.0058(16) -0.0004(17)
C8 0.0357(19) 0.0359(19) 0.0353(19) 0.0020(15) 0.0061(15) 0.0013(15)
C9 0.051(2) 0.046(2) 0.0330(19) 0.0019(18) 0.0108(17) -0.0048(16)
C10 0.067(3) 0.058(3) 0.040(2) 0.007(2) 0.004(2) 0.0027(19)
C11 0.071(3) 0.091(4) 0.044(3) 0.025(3) 0.000(2) -0.005(2)
C12 0.052(3) 0.111(5) 0.058(3) 0.001(3) 0.007(2) -0.027(3)
C13 0.065(3) 0.080(4) 0.068(3) -0.024(3) 0.018(3) -0.024(3)
C14 0.066(3) 0.048(2) 0.052(3) -0.004(2) 0.008(2) -0.0083(19)
C15 0.046(2) 0.0311(19) 0.046(2) 0.0052(16) 0.0086(17) -0.0013(16)
C16 0.053(2) 0.0288(19) 0.045(2) 0.0068(16) 0.0103(18) 0.0000(16)
C17 0.051(3) 0.071(3) 0.061(3) 0.007(2) 0.009(2) -0.014(2)
C18 0.057(3) 0.092(4) 0.116(5) 0.008(3) 0.030(3) -0.021(4)
C19 0.134(6) 0.070(4) 0.093(5) 0.018(4) 0.075(4) 0.003(3)
C20 0.152(6) 0.083(4) 0.049(3) 0.058(4) 0.029(3) -0.002(3)
C21 0.089(4) 0.051(3) 0.054(3) 0.025(2) 0.006(3) -0.010(2)
C22 0.039(2) 0.046(2) 0.050(2) 0.0004(17) 0.0076(17) -0.0103(18)
C23 0.0342(19) 0.044(2) 0.0376(19) -0.0023(15) 0.0062(15) -0.0092(16)
C24 0.038(2) 0.059(3) 0.041(2) -0.0138(18) 0.0134(17) -0.0082(18)
C25 0.042(2) 0.049(2) 0.045(2) -0.0151(18) 0.0055(18) -0.0016(18)
C26 0.061(3) 0.068(3) 0.063(3) -0.021(2) 0.012(2) 0.015(2)
C27 0.077(3) 0.047(3) 0.087(4) -0.014(2) -0.003(3) 0.019(3)
C28 0.077(3) 0.039(3) 0.089(4) -0.001(2) 0.009(3) 0.000(2)
C29 0.055(3) 0.045(2) 0.057(3) 0.0029(19) 0.004(2) -0.007(2)
C30 0.042(2) 0.035(2) 0.043(2) -0.0041(16) 0.0021(17) -0.0016(16)
C31 0.043(2) 0.059(3) 0.0315(19) -0.0041(18) 0.0097(16) -0.0073(17)
C32 0.058(3) 0.083(4) 0.060(3) -0.018(3) 0.000(2) 0.007(3)
C33 0.072(4) 0.132(6) 0.070(4) -0.053(4) 0.004(3) 0.007(4)
C34 0.042(3) 0.196(8) 0.058(3) -0.008(4) 0.019(3) -0.018(4)
C35 0.053(3) 0.134(6) 0.073(4) 0.028(4) 0.002(3) -0.033(4)
C36 0.060(3) 0.074(3) 0.061(3) 0.013(2) 0.007(2) -0.020(2)
N1 0.0451(17) 0.0349(16) 0.0385(17) 0.0024(13) 0.0079(14) -0.0004(13)
N2 0.0416(17) 0.0309(16) 0.0441(17) 0.0046(13) 0.0106(14) 0.0029(13)
N3 0.0416(17) 0.0360(16) 0.0348(16) -0.0013(13) 0.0095(13) -0.0033(12)
O1 0.083(2) 0.072(2) 0.063(2) -0.0196(18) 0.0183(18) 0.0201(17)
O2 0.0584(18) 0.068(2) 0.0465(16) 0.0097(15) 0.0196(14) -0.0085(14)
O3 0.0582(19) 0.0482(18) 0.118(3) -0.0067(15) 0.034(2) 0.0129(18)
O4 0.099(3) 0.0575(19) 0.0452(17) 0.0221(17) 0.0260(17) 0.0143(14)
O5 0.0543(17) 0.0699(19) 0.0461(16) 0.0056(14) 0.0228(14) -0.0075(14)
O6 0.074(2) 0.0516(18) 0.0562(18) -0.0182(15) 0.0162(16) 0.0063(14)
S1 0.0528(6) 0.0515(6) 0.0365(5) -0.0042(5) 0.0126(4) 0.0050(4)
S2 0.0541(6) 0.0357(5) 0.0551(6) 0.0062(4) 0.0211(5) 0.0076(4)
S3 0.0416(5) 0.0473(5) 0.0378(5) -0.0050(4) 0.0136(4) -0.0027(4)
Br1 0.0661(3) 0.1085(4) 0.0535(3) -0.0273(3) 0.0333(2) -0.0247(3)
Br2 0.0688(3) 0.1127(5) 0.0610(3) 0.0127(3) 0.0352(3) 0.0225(3)

loop_
_atom_type_symbol
_atom_type_description
_atom_type_scat_dispersion_real
_atom_type_scat_dispersion_imag
_atom_type_scat_source
C C 0.0033 0.0016 'International Tables Vol C Tables 4.2.6.8 and 6.1.1.4'
H H 0.0000 0.0000 'International Tables Vol C Tables 4.2.6.8 and 6.1.1.4'
N N 0.0061 0.0033 'International Tables Vol C Tables 4.2.6.8 and 6.1.1.4'
O O 0.0106 0.0060 'International Tables Vol C Tables 4.2.6.8 and 6.1.1.4'
S S 0.1246 0.1234 'International Tables Vol C Tables 4.2.6.8 and 6.1.1.4'
Br Br -0.2901 2.4595 'International Tables Vol C Tables 4.2.6.8 and 6.1.1.4'

loop_
_geom_angle_atom_site_label_1
_geom_angle_atom_site_label_2
_geom_angle_atom_site_label_3
_geom_angle_site_symmetry_1
_geom_angle_site_symmetry_3
_geom_angle
_geom_angle_publ_flag
C6 C1 C2 . . 122.1(4) ?
C6 C1 N1 . . 108.6(3) ?
C2 C1 N1 . . 129.2(4) ?
C3 C2 C1 . . 116.3(6) ?
C3 C2 H2 . . 121.8 ?
C1 C2 H2 . . 121.8 ?
C4 C3 C2 . . 122.5(5) ?
C4 C3 H3 . . 118.7 ?
C2 C3 H3 . . 118.7 ?
C3 C4 C5 . . 121.3(5) ?
C3 C4 H4 . . 119.4 ?
C5 C4 H4 . . 119.4 ?
C4 C5 C6 . . 117.7(6) ?
C4 C5 H5 . . 121.1 ?
C6 C5 H5 . . 121.1 ?
C1 C6 C5 . . 120.1(4) ?
C1 C6 C7 . . 106.2(3) ?
C5 C6 C7 . . 133.6(5) ?
C8 C7 C6 . . 110.4(4) ?
C8 C7 Br2 . . 127.2(3) ?
C6 C7 Br2 . . 122.3(3) ?
C7 C8 N1 . . 107.9(3) ?
C7 C8 C15 . . 130.4(3) ?
N1 C8 C15 . . 121.1(3) ?
C14 C9 C10 . . 121.0(4) ?
C14 C9 S1 . . 119.2(3) ?
C10 C9 S1 . . 119.8(3) ?
C11 C10 C9 . . 119.0(5) ?
C11 C10 H10 . . 120.5 ?
C9 C10 H10 . . 120.5 ?
C12 C11 C10 . . 120.4(5) ?
C12 C11 H11 . . 119.8 ?
C10 C11 H11 . . 119.8 ?
C11 C12 C13 . . 120.6(5) ?
C11 C12 H12 . . 119.7 ?
C13 C12 H12 . . 119.7 ?
C12 C13 C14 . . 120.3(5) ?
C12 C13 H13 . . 119.8 ?
C14 C13 H13 . . 119.8 ?
C9 C14 C13 . . 118.8(4) ?
C9 C14 H14 . . 120.6 ?
C13 C14 H14 . . 120.6 ?
N2 C15 C8 . . 112.6(3) ?
N2 C15 H15A . . 109.1 ?
C8 C15 H15A . . 109.1 ?
N2 C15 H15B . . 109.1 ?
C8 C15 H15B . . 109.1 ?
H15A C15 H15B . . 107.8 ?
C21 C16 C17 . . 120.6(4) ?
C21 C16 S2 . . 120.0(3) ?
C17 C16 S2 . . 119.2(3) ?
C18 C17 C16 . . 119.3(5) ?
C18 C17 H17 . . 120.4 ?
C16 C17 H17 . . 120.4 ?
C19 C18 C17 . . 119.7(5) ?
C19 C18 H18 . . 120.1 ?
C17 C18 H18 . . 120.1 ?
C20 C19 C18 . . 120.3(5) ?
C20 C19 H19 . . 119.8 ?
C18 C19 H19 . . 119.8 ?
C21 C20 C19 . . 120.8(5) ?
C21 C20 H20 . . 119.6 ?
C19 C20 H20 . . 119.6 ?
C20 C21 C16 . . 119.3(5) ?
C20 C21 H21 . . 120.4 ?
C16 C21 H21 . . 120.4 ?
C23 C22 N2 . . 113.7(3) ?
C23 C22 H22A . . 108.8 ?
N2 C22 H22A . . 108.8 ?
C23 C22 H22B . . 108.8 ?
N2 C22 H22B . . 108.8 ?
H22A C22 H22B . . 107.7 ?
C24 C23 N3 . . 107.8(3) ?
C24 C23 C22 . . 127.3(3) ?
N3 C23 C22 . . 124.9(3) ?
C23 C24 C25 . . 110.0(3) ?
C23 C24 Br1 . . 126.0(3) ?
C25 C24 Br1 . . 123.7(3) ?
C30 C25 C26 . . 120.0(4) ?
C30 C25 C24 . . 107.0(3) ?
C26 C25 C24 . . 132.9(4) ?
C27 C26 C25 . . 117.5(5) ?
C27 C26 H26 . . 121.2 ?
C25 C26 H26 . . 121.2 ?
C28 C27 C26 . . 121.6(5) ?
C28 C27 H27 . . 119.2 ?
C26 C27 H27 . . 119.2 ?
C29 C28 C27 . . 122.3(5) ?
C29 C28 H28 . . 118.8 ?
C27 C28 H28 . . 118.8 ?
C28 C29 C30 . . 116.9(5) ?
C28 C29 H29 . . 121.6 ?
C30 C29 H29 . . 121.6 ?
C25 C30 C29 . . 121.6(4) ?
C25 C30 N3 . . 107.9(3) ?
C29 C30 N3 . . 130.3(4) ?
C36 C31 C32 . . 122.1(4) ?
C36 C31 S3 . . 119.1(3) ?
C32 C31 S3 . . 118.8(3) ?
C31 C32 C33 . . 118.3(5) ?
C31 C32 H32 . . 120.9 ?
C33 C32 H32 . . 120.9 ?
C34 C33 C32 . . 119.6(6) ?
C34 C33 H33 . . 120.2 ?
C32 C33 H33 . . 120.2 ?
C35 C34 C33 . . 121.6(5) ?
C35 C34 H34 . . 119.2 ?
C33 C34 H34 . . 119.2 ?
C34 C35 C36 . . 119.2(6) ?
C34 C35 H35 . . 120.4 ?
C36 C35 H35 . . 120.4 ?
C31 C36 C35 . . 119.2(5) ?
C31 C36 H36 . . 120.4 ?
C35 C36 H36 . . 120.4 ?
C8 N1 C1 . . 106.8(3) ?
C8 N1 S1 . . 121.4(2) ?
C1 N1 S1 . . 118.4(3) ?
C15 N2 C22 . . 115.8(3) ?
C15 N2 S2 . . 113.9(2) ?
C22 N2 S2 . . 112.5(2) ?
C30 N3 C23 . . 107.2(3) ?
C30 N3 S3 . . 120.8(2) ?
C23 N3 S3 . . 121.9(2) ?
O1 S1 O2 . . 119.9(2) ?
O1 S1 N1 . . 105.65(19) ?
O2 S1 N1 . . 107.17(16) ?
O1 S1 C9 . . 109.3(2) ?
O2 S1 C9 . . 109.17(18) ?
N1 S1 C9 . . 104.47(17) ?
O3 S2 O4 . . 120.0(2) ?
O3 S2 N2 . . 106.90(17) ?
O4 S2 N2 . . 106.97(18) ?
O3 S2 C16 . . 109.1(2) ?
O4 S2 C16 . . 107.72(19) ?
N2 S2 C16 . . 105.13(17) ?
O5 S3 O6 . . 120.34(19) ?
O5 S3 N3 . . 105.89(16) ?
O6 S3 N3 . . 107.18(17) ?
O5 S3 C31 . . 109.42(18) ?
O6 S3 C31 . . 108.5(2) ?
N3 S3 C31 . . 104.31(17) ?

loop_
_geom_bond_atom_site_label_1
_geom_bond_atom_site_label_2
_geom_bond_site_symmetry_2
_geom_bond_distance
_geom_bond_publ_flag
C1 C6 . 1.387(6) ?
C1 C2 . 1.395(6) ?
C1 N1 . 1.429(5) ?
C2 C3 . 1.377(8) ?
C2 H2 . 0.9300 ?
C3 C4 . 1.371(9) ?
C3 H3 . 0.9300 ?
C4 C5 . 1.380(8) ?
C4 H4 . 0.9300 ?
C5 C6 . 1.397(6) ?
C5 H5 . 0.9300 ?
C6 C7 . 1.434(6) ?
C7 C8 . 1.347(5) ?
C7 Br2 . 1.864(4) ?
C8 N1 . 1.429(5) ?
C8 C15 . 1.507(5) ?
C9 C14 . 1.378(6) ?
C9 C10 . 1.381(6) ?
C9 S1 . 1.763(4) ?
C10 C11 . 1.379(7) ?
C10 H10 . 0.9300 ?
C11 C12 . 1.357(8) ?
C11 H11 . 0.9300 ?
C12 C13 . 1.373(8) ?
C12 H12 . 0.9300 ?
C13 C14 . 1.379(7) ?
C13 H13 . 0.9300 ?
C14 H14 . 0.9300 ?
C15 N2 . 1.485(5) ?
C15 H15A . 0.9700 ?
C15 H15B . 0.9700 ?
C16 C21 . 1.373(6) ?
C16 C17 . 1.385(6) ?
C16 S2 . 1.765(4) ?
C17 C18 . 1.380(7) ?
C17 H17 . 0.9300 ?
C18 C19 . 1.370(9) ?
C18 H18 . 0.9300 ?
C19 C20 . 1.367(9) ?
C19 H19 . 0.9300 ?
C20 C21 . 1.364(8) ?
C20 H20 . 0.9300 ?
C21 H21 . 0.9300 ?
C22 C23 . 1.485(5) ?
C22 N2 . 1.489(5) ?
C22 H22A . 0.9700 ?
C22 H22B . 0.9700 ?
C23 C24 . 1.348(5) ?
C23 N3 . 1.430(4) ?
C24 C25 . 1.432(6) ?
C24 Br1 . 1.861(4) ?
C25 C30 . 1.387(6) ?
C25 C26 . 1.405(6) ?
C26 C27 . 1.374(7) ?
C26 H26 . 0.9300 ?
C27 C28 . 1.373(8) ?
C27 H27 . 0.9300 ?
C28 C29 . 1.366(6) ?
C28 H28 . 0.9300 ?
C29 C30 . 1.400(6) ?
C29 H29 . 0.9300 ?
C30 N3 . 1.427(5) ?
C31 C36 . 1.365(6) ?
C31 C32 . 1.381(6) ?
C31 S3 . 1.760(4) ?
C32 C33 . 1.386(7) ?
C32 H32 . 0.9300 ?
C33 C34 . 1.375(10) ?
C33 H33 . 0.9300 ?
C34 C35 . 1.366(10) ?
C34 H34 . 0.9300 ?
C35 C36 . 1.387(7) ?
C35 H35 . 0.9300 ?
C36 H36 . 0.9300 ?
N1 S1 . 1.690(3) ?
N2 S2 . 1.658(3) ?
N3 S3 . 1.683(3) ?
O1 S1 . 1.417(3) ?
O2 S1 . 1.426(3) ?
O3 S2 . 1.421(3) ?
O4 S2 . 1.432(3) ?
O5 S3 . 1.416(3) ?
O6 S3 . 1.420(3) ?

loop_
_geom_hbond_atom_site_label_D
_geom_hbond_atom_site_label_H
_geom_hbond_atom_site_label_A
_geom_hbond_site_symmetry_A
_geom_hbond_distance_DH
_geom_hbond_distance_HA
_geom_hbond_distance_DA
_geom_hbond_angle_DHA
_geom_hbond_publ_flag
C2 H2 O1 . 0.93 2.43 2.993(7) 119 yes
C13 H13 O3 4_565 0.93 2.80 3.324(6) 117 yes
C14 H14 O4 4_565 0.93 2.78 3.558(5) 142 yes
C15 H15B O2 . 0.97 2.25 2.850(5) 119 yes
C18 H18 O3 1_655 0.93 2.73 3.575(6) 151 yes
C19 H19 O4 4_665 0.93 2.59 3.443(6) 152 yes
C19 H19 O6 4_665 0.93 2.81 3.467(6) 129 yes
C20 H20 Br2 4_665 0.93 3.02 3.536(5) 117 yes
C22 H22A O6 . 0.97 2.39 2.950(5) 116 yes
C27 H27 O1 3_666 0.93 2.48 3.389(6) 164 yes
C28 H28 O5 3_667 0.93 2.63 3.547(6) 170 yes
C29 H29 O5 . 0.93 2.35 2.907(5) 118 yes
C34 H34 O5 1_655 0.93 2.62 3.360(6) 137 yes
C35 H35 <i>Cg</i>(C16--C21) 4_555 0.93 2.91 3.729(7) 147 yes

loop_
_geom_torsion_atom_site_label_1
_geom_torsion_atom_site_label_2
_geom_torsion_atom_site_label_3
_geom_torsion_atom_site_label_4
_geom_torsion_site_symmetry_1
_geom_torsion_site_symmetry_2
_geom_torsion_site_symmetry_3
_geom_torsion_site_symmetry_4
_geom_torsion
_geom_torsion_publ_flag
C6 C1 C2 C3 . . . . 1.0(6) ?
N1 C1 C2 C3 . . . . -176.3(4) ?
C1 C2 C3 C4 . . . . -0.3(8) ?
C2 C3 C4 C5 . . . . 0.3(9) ?
C3 C4 C5 C6 . . . . -0.9(8) ?
C2 C1 C6 C5 . . . . -1.7(6) ?
N1 C1 C6 C5 . . . . 176.1(3) ?
C2 C1 C6 C7 . . . . -178.1(4) ?
N1 C1 C6 C7 . . . . -0.4(4) ?
C4 C5 C6 C1 . . . . 1.6(6) ?
C4 C5 C6 C7 . . . . 176.9(4) ?
C1 C6 C7 C8 . . . . 1.2(4) ?
C5 C6 C7 C8 . . . . -174.6(4) ?
C1 C6 C7 Br2 . . . . 179.2(3) ?
C5 C6 C7 Br2 . . . . 3.4(6) ?
C6 C7 C8 N1 . . . . -1.6(4) ?
Br2 C7 C8 N1 . . . . -179.4(3) ?
C6 C7 C8 C15 . . . . 169.0(4) ?
Br2 C7 C8 C15 . . . . -8.8(6) ?
C14 C9 C10 C11 . . . . 0.2(6) ?
S1 C9 C10 C11 . . . . -179.8(3) ?
C9 C10 C11 C12 . . . . -0.4(7) ?
C10 C11 C12 C13 . . . . 0.2(8) ?
C11 C12 C13 C14 . . . . 0.2(8) ?
C10 C9 C14 C13 . . . . 0.2(6) ?
S1 C9 C14 C13 . . . . -179.8(3) ?
C12 C13 C14 C9 . . . . -0.5(7) ?
C7 C8 C15 N2 . . . . -41.2(5) ?
N1 C8 C15 N2 . . . . 128.3(3) ?
C21 C16 C17 C18 . . . . 0.7(7) ?
S2 C16 C17 C18 . . . . -173.8(4) ?
C16 C17 C18 C19 . . . . 0.4(8) ?
C17 C18 C19 C20 . . . . -1.0(9) ?
C18 C19 C20 C21 . . . . 0.5(10) ?
C19 C20 C21 C16 . . . . 0.6(9) ?
C17 C16 C21 C20 . . . . -1.2(7) ?
S2 C16 C21 C20 . . . . 173.2(4) ?
N2 C22 C23 C24 . . . . -103.1(4) ?
N2 C22 C23 N3 . . . . 73.1(5) ?
N3 C23 C24 C25 . . . . -0.6(4) ?
C22 C23 C24 C25 . . . . 176.1(3) ?
N3 C23 C24 Br1 . . . . -174.8(3) ?
C22 C23 C24 Br1 . . . . 1.9(6) ?
C23 C24 C25 C30 . . . . 0.7(4) ?
Br1 C24 C25 C30 . . . . 175.1(3) ?
C23 C24 C25 C26 . . . . -176.4(4) ?
Br1 C24 C25 C26 . . . . -2.0(6) ?
C30 C25 C26 C27 . . . . 0.3(6) ?
C24 C25 C26 C27 . . . . 177.2(4) ?
C25 C26 C27 C28 . . . . -0.1(7) ?
C26 C27 C28 C29 . . . . -1.0(8) ?
C27 C28 C29 C30 . . . . 1.8(7) ?
C26 C25 C30 C29 . . . . 0.6(6) ?
C24 C25 C30 C29 . . . . -177.0(4) ?
C26 C25 C30 N3 . . . . 177.0(3) ?
C24 C25 C30 N3 . . . . -0.6(4) ?
C28 C29 C30 C25 . . . . -1.6(6) ?
C28 C29 C30 N3 . . . . -177.1(4) ?
C36 C31 C32 C33 . . . . 2.0(7) ?
S3 C31 C32 C33 . . . . -179.1(4) ?
C31 C32 C33 C34 . . . . -1.4(8) ?
C32 C33 C34 C35 . . . . -0.7(9) ?
C33 C34 C35 C36 . . . . 2.2(9) ?
C32 C31 C36 C35 . . . . -0.6(7) ?
S3 C31 C36 C35 . . . . -179.4(4) ?
C34 C35 C36 C31 . . . . -1.6(8) ?
C7 C8 N1 C1 . . . . 1.3(4) ?
C15 C8 N1 C1 . . . . -170.3(3) ?
C7 C8 N1 S1 . . . . -138.7(3) ?
C15 C8 N1 S1 . . . . 49.7(4) ?
C6 C1 N1 C8 . . . . -0.5(4) ?
C2 C1 N1 C8 . . . . 177.0(4) ?
C6 C1 N1 S1 . . . . 140.9(3) ?
C2 C1 N1 S1 . . . . -41.6(5) ?
C8 C15 N2 C22 . . . . -80.9(4) ?
C8 C15 N2 S2 . . . . 146.3(3) ?
C23 C22 N2 C15 . . . . 55.1(4) ?
C23 C22 N2 S2 . . . . -171.5(3) ?
C25 C30 N3 C23 . . . . 0.3(4) ?
C29 C30 N3 C23 . . . . 176.2(4) ?
C25 C30 N3 S3 . . . . 146.3(3) ?
C29 C30 N3 S3 . . . . -37.7(5) ?
C24 C23 N3 C30 . . . . 0.2(4) ?
C22 C23 N3 C30 . . . . -176.6(3) ?
C24 C23 N3 S3 . . . . -145.4(3) ?
C22 C23 N3 S3 . . . . 37.8(5) ?
C8 N1 S1 O1 . . . . -168.6(3) ?
C1 N1 S1 O1 . . . . 55.9(3) ?
C8 N1 S1 O2 . . . . -39.6(3) ?
C1 N1 S1 O2 . . . . -175.2(3) ?
C8 N1 S1 C9 . . . . 76.1(3) ?
C1 N1 S1 C9 . . . . -59.4(3) ?
C14 C9 S1 O1 . . . . 163.0(3) ?
C10 C9 S1 O1 . . . . -17.0(4) ?
C14 C9 S1 O2 . . . . 30.0(4) ?
C10 C9 S1 O2 . . . . -150.0(3) ?
C14 C9 S1 N1 . . . . -84.3(3) ?
C10 C9 S1 N1 . . . . 95.7(3) ?
C15 N2 S2 O3 . . . . -45.1(3) ?
C22 N2 S2 O3 . . . . -179.5(3) ?
C15 N2 S2 O4 . . . . -174.9(3) ?
C22 N2 S2 O4 . . . . 50.7(3) ?
C15 N2 S2 C16 . . . . 70.8(3) ?
C22 N2 S2 C16 . . . . -63.6(3) ?
C21 C16 S2 O3 . . . . 39.1(4) ?
C17 C16 S2 O3 . . . . -146.4(3) ?
C21 C16 S2 O4 . . . . 170.9(4) ?
C17 C16 S2 O4 . . . . -14.6(4) ?
C21 C16 S2 N2 . . . . -75.3(4) ?
C17 C16 S2 N2 . . . . 99.2(4) ?
C30 N3 S3 O5 . . . . 40.2(3) ?
C23 N3 S3 O5 . . . . -178.7(3) ?
C30 N3 S3 O6 . . . . 169.8(3) ?
C23 N3 S3 O6 . . . . -49.1(3) ?
C30 N3 S3 C31 . . . . -75.2(3) ?
C23 N3 S3 C31 . . . . 65.8(3) ?
C36 C31 S3 O5 . . . . 134.2(3) ?
C32 C31 S3 O5 . . . . -44.7(4) ?
C36 C31 S3 O6 . . . . 1.1(4) ?
C32 C31 S3 O6 . . . . -177.8(3) ?
C36 C31 S3 N3 . . . . -112.9(3) ?
C32 C31 S3 N3 . . . . 68.2(4) ?
